data_7229591
loop_
_publ_author_name
'Perrin, Andrea'
'Goodwin, Melissa J.'
'Musa, Osama'
'Yufit, Dimitrii S.'
'Steed, Jonathan W.'

_publ_section_title
;
 Boric Acid Co-crystals in Guar Gelation
;
_journal_name_full CrystEngComm
_journal_paper_doi 10.1039/C7CE01858D
_journal_year 2017
_chemical_formula_moiety 'C6 H7 B O3'
_chemical_formula_sum 'C6 H7 B O3'
_chemical_formula_weight 137.93
_chemical_name_systematic
;
 ? 
;
_space_group_crystal_system monoclinic
_space_group_IT_number 14
_space_group_name_Hall '-P 2ybc'
_space_group_name_H-M_alt 'P 1 21/c 1'
_symmetry_space_group_name_Hall '-P 2ybc'
_symmetry_space_group_name_H-M 'P 1 21/c 1'
_atom_sites_solution_hydrogens geom
_atom_sites_solution_primary direct
_atom_sites_solution_secondary difmap
_audit_creation_date 2014-11-24
_audit_creation_method
;
Olex2 1.2
(compiled 2014.03.20 svn.r2914 for OlexSys, GUI svn.r4816)
;
_audit_update_record
;
2017-08-11 deposited with the CCDC.
2017-11-16 downloaded from the CCDC.
;
_cell_angle_alpha 90.00
_cell_angle_beta 90.695(3)
_cell_angle_gamma 90.00
_cell_formula_units_Z 8
_cell_length_a 14.3765(4)
_cell_length_b 5.04525(19)
_cell_length_c 17.3563(7)
_cell_measurement_reflns_used 3477
_cell_measurement_temperature 120
_cell_measurement_theta_max 32.6500
_cell_measurement_theta_min 1.8248
_cell_volume 1258.81(8)
_computing_cell_refinement
;
CrysAlisPro, Agilent Technologies,
Version 1.171.36.20 (release 27-06-2012 CrysAlis171 .NET)
(compiled Jul 11 2012,15:38:31)
;
_computing_data_collection
;
CrysAlisPro, Agilent Technologies,
Version 1.171.36.20 (release 27-06-2012 CrysAlis171 .NET)
(compiled Jul 11 2012,15:38:31)
;
_computing_data_reduction
;
CrysAlisPro, Agilent Technologies,
Version 1.171.36.20 (release 27-06-2012 CrysAlis171 .NET)
(compiled Jul 11 2012,15:38:31)
;
_computing_molecular_graphics 'Olex2 (Dolomanov et al., 2009)'
_computing_publication_material 'Olex2 (Dolomanov et al., 2009)'
_computing_structure_refinement 'ShelXL (Sheldrick, 2008)'
_computing_structure_solution 'ShelXS (Sheldrick, 2008)'
_diffrn_ambient_temperature 120
_diffrn_detector_area_resol_mean 16.1511
_diffrn_measured_fraction_theta_full 1.000
_diffrn_measured_fraction_theta_max 1.000
_diffrn_measurement_details
;
#__ type_ start__ end____ width___ exp.time_
  1 omega  -27.00   42.00   1.0000   30.0000
omega____ theta____ kappa____ phi______ frames
    -       26.9679  -57.0000   30.0000 69

#__ type_ start__ end____ width___ exp.time_
  2 omega   43.00  103.00   1.0000   30.0000
omega____ theta____ kappa____ phi______ frames
    -       26.9679 -178.0000   60.0000 60

#__ type_ start__ end____ width___ exp.time_
  3 omega   12.00   69.00   1.0000   30.0000
omega____ theta____ kappa____ phi______ frames
    -       26.9679 -100.0000  150.0000 57

#__ type_ start__ end____ width___ exp.time_
  4 omega   37.00   69.00   1.0000   30.0000
omega____ theta____ kappa____ phi______ frames
    -       26.9679 -100.0000  -90.0000 32

#__ type_ start__ end____ width___ exp.time_
  5 omega   -2.00   25.00   1.0000   30.0000
omega____ theta____ kappa____ phi______ frames
    -       26.9679   77.0000   60.0000 27

#__ type_ start__ end____ width___ exp.time_
  6 omega    1.00   78.00   1.0000   30.0000
omega____ theta____ kappa____ phi______ frames
    -       26.9679   38.0000  -60.0000 77

#__ type_ start__ end____ width___ exp.time_
  7 omega  -46.00   71.00   1.0000   30.0000
omega____ theta____ kappa____ phi______ frames
    -       26.9679  -19.0000   90.0000 117

#__ type_ start__ end____ width___ exp.time_
  8 omega  -99.00   -1.00   1.0000   30.0000
omega____ theta____ kappa____ phi______ frames
    -      -26.3429  -38.0000   30.0000 98

#__ type_ start__ end____ width___ exp.time_
  9 omega -102.00  -63.00   1.0000   30.0000
omega____ theta____ kappa____ phi______ frames
    -      -26.3429 -178.0000  150.0000 39

#__ type_ start__ end____ width___ exp.time_
 10 omega    7.00   96.00   1.0000   30.0000
omega____ theta____ kappa____ phi______ frames
    -       26.9679   57.0000  -30.0000 89

#__ type_ start__ end____ width___ exp.time_
 11 omega   -3.00   97.00   1.0000   30.0000
omega____ theta____ kappa____ phi______ frames
    -       26.9679   77.0000  150.0000 100
;
_diffrn_measurement_device_type 'Xcalibur, Sapphire3'
_diffrn_measurement_method '\w scans'
_diffrn_orient_matrix_UB_11 0.0187688000
_diffrn_orient_matrix_UB_12 -0.1069538000
_diffrn_orient_matrix_UB_13 0.0216623000
_diffrn_orient_matrix_UB_21 -0.0229261000
_diffrn_orient_matrix_UB_22 -0.0912438000
_diffrn_orient_matrix_UB_23 -0.0248938000
_diffrn_orient_matrix_UB_31 0.0394272000
_diffrn_orient_matrix_UB_32 -0.0020303000
_diffrn_orient_matrix_UB_33 -0.0241371000
_diffrn_radiation_monochromator graphite
_diffrn_radiation_type MoK\a
_diffrn_radiation_wavelength 0.71073
_diffrn_reflns_av_R_equivalents 0.0445
_diffrn_reflns_av_unetI/netI 0.0276
_diffrn_reflns_limit_h_max 17
_diffrn_reflns_limit_h_min -17
_diffrn_reflns_limit_k_max 6
_diffrn_reflns_limit_k_min -6
_diffrn_reflns_limit_l_max 21
_diffrn_reflns_limit_l_min -21
_diffrn_reflns_number 15899
_diffrn_reflns_theta_full 25.99
_diffrn_reflns_theta_max 25.99
_diffrn_reflns_theta_min 2.35
_diffrn_source 'Enhance (Mo) X-ray Source'
_exptl_absorpt_coefficient_mu 0.113
_exptl_absorpt_correction_T_max 0.990
_exptl_absorpt_correction_T_min 0.969
_exptl_absorpt_correction_type analytical
_exptl_absorpt_process_details
;
CrysAlisPro, Agilent Technologies,
Version 1.171.36.20 (release 27-06-2012 CrysAlis171 .NET)
(compiled Jul 11 2012,15:38:31)
Analytical numeric absorption correction using a multifaceted crystal
            model based on expressions derived by R.C. Clark & J.S. Reid.
(Clark, R. C. & Reid, J. S. (1995). Acta Cryst. A51, 887-897)
;
_exptl_crystal_colour colourless
_exptl_crystal_colour_primary colourless
_exptl_crystal_density_diffrn 1.456
_exptl_crystal_density_method 'not measured'
_exptl_crystal_description trapezoid
_exptl_crystal_F_000 576.000
_exptl_crystal_recrystallization_method 'The material was recrystallised from methanol by slow evaporation'
_exptl_crystal_size_max 0.4094
_exptl_crystal_size_mid 0.1855
_exptl_crystal_size_min 0.1143
_refine_diff_density_max 0.319
_refine_diff_density_min -0.384
_refine_diff_density_rms 0.056
_refine_ls_extinction_method none
_refine_ls_goodness_of_fit_ref 1.088
_refine_ls_hydrogen_treatment mixed
_refine_ls_matrix_type full
_refine_ls_number_parameters 193
_refine_ls_number_reflns 2475
_refine_ls_number_restraints 0
_refine_ls_restrained_S_all 1.088
_refine_ls_R_factor_all 0.0582
_refine_ls_R_factor_gt 0.0438
_refine_ls_shift/su_max 0.001
_refine_ls_shift/su_mean 0.000
_refine_ls_structure_factor_coef Fsqd
_refine_ls_weighting_details 'calc w=1/[\s^2^(Fo^2^)+(0.0516P)^2^+1.0331P] where P=(Fo^2^+2Fc^2^)/3'
_refine_ls_weighting_scheme calc
_refine_ls_wR_factor_gt 0.1088
_refine_ls_wR_factor_ref 0.1255
_reflns_number_gt 2036
_reflns_number_total 2475
_reflns_threshold_expression >2sigma(I)
_cod_data_source_file c7ce01858d2.cif
_cod_data_source_block 4_ap68_13a
_cod_database_code 7229591
_chemical_oxdiff_formula C6H7BO3
_reflns_odcompleteness_completeness 99.93
_reflns_odcompleteness_iscentric 1
_reflns_odcompleteness_theta 30.44
_olex2_refinement_description
;
1. Fixed Uiso
 At 1.2 times of:
  All C(H) groups
 At 1.5 times of:
  All O(H) groups
2.a Aromatic/amide H refined with riding coordinates:
 C9(H9), C8(H8), C2(H2), C3(H3A), C5(H5), C11(H11), C12(H12), C6(H6)
2.b Idealised tetrahedral OH refined as rotating group:
 O5(H5A), O6(H6A), O1(H1), O2(H2A)
;
_olex2_diffrn_ambient_temperature_device 'Oxford Cryosystems 700 Series'
_olex2_exptl_crystal_mounting_method 'The crystal was mounted on a MITIGEN holder in perflourotether oil'
_olex2_submission_special_instructions 'No special instructions were received'

loop_
_space_group_symop_id
_space_group_symop_operation_xyz
1 'x, y, z'
2 '-x, y+1/2, -z+1/2'
3 '-x, -y, -z'
4 'x, -y-1/2, z-1/2'

loop_
_atom_site_label
_atom_site_type_symbol
_atom_site_fract_x
_atom_site_fract_y
_atom_site_fract_z
_atom_site_U_iso_or_equiv
_atom_site_adp_type
_atom_site_occupancy
_atom_site_site_symmetry_order
_atom_site_calc_flag
_atom_site_refinement_flags_posn
O5 O 0.17239(10) 0.1971(3) 0.23738(9) 0.0231(4) Uani 1 1 d .
H5 H 0.207040 0.330910 0.235207 0.035 Uiso 1 1 calc GR
O6 O 0.19155(10) -0.2584(3) 0.21834(9) 0.0230(4) Uani 1 1 d .
H6 H 0.140183 -0.230537 0.196217 0.034 Uiso 1 1 calc GR
O4 O 0.57280(10) 0.0222(3) 0.41451(9) 0.0217(4) Uani 1 1 d .
O1 O 1.02595(10) 0.7602(3) 0.63785(10) 0.0270(4) Uani 1 1 d .
H1 H 0.990314 0.891562 0.633989 0.041 Uiso 1 1 calc GR
O3 O 0.66137(10) 0.5246(3) 0.41548(9) 0.0228(4) Uani 1 1 d .
C9 C 0.38926(13) -0.2074(4) 0.28149(11) 0.0157(4) Uani 1 1 d .
H9 H 0.378095 -0.346893 0.245801 0.019 Uiso 1 1 calc R
C8 C 0.47366(13) -0.1985(4) 0.32112(11) 0.0170(4) Uani 1 1 d .
H8 H 0.520155 -0.327881 0.311644 0.020 Uiso 1 1 calc R
C2 C 0.82460(13) 0.3283(4) 0.56918(11) 0.0165(4) Uani 1 1 d .
H2 H 0.832686 0.190549 0.605986 0.020 Uiso 1 1 calc R
C7 C 0.48951(13) 0.0014(4) 0.37477(11) 0.0162(4) Uani 1 1 d .
C3 C 0.74719(13) 0.3230(4) 0.52081(11) 0.0174(4) Uani 1 1 d .
H3A H 0.701882 0.187155 0.525604 0.021 Uiso 1 1 calc R
C5 C 0.80181(13) 0.7208(4) 0.45922(11) 0.0182(4) Uani 1 1 d .
H5A H 0.794632 0.853893 0.420903 0.022 Uiso 1 1 calc R
O2 O 1.00572(10) 0.3048(3) 0.65715(9) 0.0248(4) Uani 1 1 d .
H2A H 1.058558 0.327989 0.677221 0.037 Uiso 1 1 calc GR
C10 C 0.32013(13) -0.0161(4) 0.29274(11) 0.0156(4) Uani 1 1 d .
C1 C 0.89134(13) 0.5303(4) 0.56550(11) 0.0160(4) Uani 1 1 d .
C11 C 0.33893(13) 0.1826(4) 0.34715(11) 0.0171(4) Uani 1 1 d .
H11 H 0.293355 0.315302 0.355868 0.021 Uiso 1 1 calc R
C12 C 0.42200(13) 0.1920(4) 0.38875(11) 0.0174(4) Uani 1 1 d .
H12 H 0.432504 0.326546 0.426147 0.021 Uiso 1 1 calc R
C4 C 0.73679(13) 0.5189(4) 0.46533(11) 0.0166(4) Uani 1 1 d .
C6 C 0.87730(13) 0.7262(4) 0.50956(12) 0.0170(4) Uani 1 1 d .
H6A H 0.920824 0.867251 0.505963 0.020 Uiso 1 1 calc R
B2 B 0.22565(15) -0.0253(4) 0.24732(13) 0.0155(5) Uani 1 1 d .
B1 B 0.97717(15) 0.5333(5) 0.62189(13) 0.0175(5) Uani 1 1 d .
H3 H 0.6369(18) 0.372(6) 0.4183(15) 0.035(7) Uiso 1 1 d .
H4 H 0.602(2) -0.132(7) 0.4138(17) 0.050(9) Uiso 1 1 d .

loop_
_atom_site_aniso_label
_atom_site_aniso_U_11
_atom_site_aniso_U_22
_atom_site_aniso_U_33
_atom_site_aniso_U_23
_atom_site_aniso_U_13
_atom_site_aniso_U_12
O5 0.0243(8) 0.0146(8) 0.0302(9) 0.0005(6) -0.0040(6) 0.0023(6)
O6 0.0237(8) 0.0171(8) 0.0279(8) -0.0021(6) -0.0071(6) -0.0038(6)
O4 0.0181(7) 0.0200(8) 0.0267(8) -0.0009(6) -0.0095(6) 0.0005(6)
O1 0.0230(8) 0.0175(8) 0.0404(9) -0.0068(7) -0.0048(7) -0.0020(6)
O3 0.0218(8) 0.0198(8) 0.0265(8) -0.0010(6) -0.0104(6) -0.0009(6)
C9 0.0187(9) 0.0134(10) 0.0149(10) -0.0006(8) -0.0010(7) -0.0006(8)
C8 0.0155(9) 0.0141(10) 0.0212(10) 0.0014(8) -0.0001(8) 0.0016(8)
C2 0.0188(9) 0.0138(10) 0.0169(10) -0.0002(8) -0.0004(7) 0.0003(8)
C7 0.0138(9) 0.0185(10) 0.0163(10) 0.0043(8) -0.0038(7) -0.0028(8)
C3 0.0159(9) 0.0150(10) 0.0213(10) -0.0026(8) 0.0006(8) -0.0019(8)
C5 0.0207(10) 0.0158(10) 0.0181(10) 0.0019(8) -0.0007(8) 0.0026(8)
O2 0.0217(8) 0.0233(8) 0.0294(9) 0.0062(7) -0.0028(6) 0.0040(6)
C10 0.0164(9) 0.0144(10) 0.0161(10) 0.0031(8) 0.0009(7) -0.0027(7)
C1 0.0155(9) 0.0143(10) 0.0183(10) -0.0043(8) 0.0017(8) 0.0019(8)
C11 0.0164(9) 0.0136(10) 0.0213(11) 0.0005(8) 0.0013(8) 0.0017(8)
C12 0.0208(10) 0.0146(10) 0.0168(10) -0.0011(8) -0.0011(8) -0.0020(8)
C4 0.0150(9) 0.0171(10) 0.0176(10) -0.0054(8) -0.0033(8) 0.0032(7)
C6 0.0156(9) 0.0133(10) 0.0221(10) -0.0014(8) 0.0007(8) -0.0013(8)
B2 0.0172(11) 0.0133(11) 0.0159(11) 0.0017(9) 0.0001(8) -0.0008(8)
B1 0.0158(11) 0.0169(11) 0.0198(11) -0.0022(9) 0.0007(9) 0.0013(9)

loop_
_atom_type_symbol
_atom_type_description
_atom_type_scat_dispersion_real
_atom_type_scat_dispersion_imag
_atom_type_scat_source
C C 0.0033 0.0016 'International Tables Vol C Tables 4.2.6.8 and 6.1.1.4'
H H 0.0000 0.0000 'International Tables Vol C Tables 4.2.6.8 and 6.1.1.4'
B B 0.0013 0.0007 'International Tables Vol C Tables 4.2.6.8 and 6.1.1.4'
O O 0.0106 0.0060 'International Tables Vol C Tables 4.2.6.8 and 6.1.1.4'

loop_
_exptl_crystal_face_index_h
_exptl_crystal_face_index_k
_exptl_crystal_face_index_l
_exptl_crystal_face_perp_dist
_exptl_oxdiff_crystal_face_indexfrac_h
_exptl_oxdiff_crystal_face_indexfrac_k
_exptl_oxdiff_crystal_face_indexfrac_l
_exptl_oxdiff_crystal_face_x
_exptl_oxdiff_crystal_face_y
_exptl_oxdiff_crystal_face_z
-2 7 2 0.1975 -1.9986 6.9995 2.0001 -0.7428 -0.6426 -0.1413
18 1 12 0.0308 17.9996 1.0000 11.9997 0.4908 -0.8026 0.4180
-16 -1 -14 0.0793 -15.9997 -1.0000 -13.9997 -0.4966 0.8066 -0.2909
16 1 -15 0.0478 15.9989 1.0001 -15.0004 -0.1316 -0.0846 0.9908
-1 -7 0 0.1803 -1.0012 -6.9995 0.0000 0.7298 0.6616 -0.0253
-16 0 15 0.0590 -15.9987 -0.0002 15.0004 0.0247 -0.0066 -0.9928

loop_
_geom_angle_atom_site_label_1
_geom_angle_atom_site_label_2
_geom_angle_atom_site_label_3
_geom_angle
B2 O5 H5 109.5
B2 O6 H6 109.5
C7 O4 H4 109.8(19)
B1 O1 H1 109.5
C4 O3 H3 105.6(18)
C8 C9 H9 119.1
C8 C9 C10 121.75(18)
C10 C9 H9 119.1
C9 C8 H8 120.3
C9 C8 C7 119.38(18)
C7 C8 H8 120.3
C3 C2 H2 119.0
C3 C2 C1 122.08(19)
C1 C2 H2 119.0
O4 C7 C8 121.66(17)
O4 C7 C12 117.66(18)
C8 C7 C12 120.67(17)
C2 C3 H3A 120.5
C2 C3 C4 119.08(18)
C4 C3 H3A 120.5
C4 C5 H5A 120.3
C6 C5 H5A 120.3
C6 C5 C4 119.34(18)
B1 O2 H2A 109.5
C9 C10 C11 117.10(17)
C9 C10 B2 121.55(17)
C11 C10 B2 121.35(17)
C2 C1 B1 120.87(18)
C6 C1 C2 116.90(17)
C6 C1 B1 122.23(18)
C10 C11 H11 118.9
C12 C11 C10 122.15(18)
C12 C11 H11 118.9
C7 C12 H12 120.5
C11 C12 C7 118.93(18)
C11 C12 H12 120.5
O3 C4 C3 121.84(18)
O3 C4 C5 117.53(18)
C3 C4 C5 120.61(18)
C5 C6 C1 121.95(18)
C5 C6 H6A 119.0
C1 C6 H6A 119.0
O5 B2 C10 121.40(18)
O6 B2 O5 117.48(17)
O6 B2 C10 121.08(18)
O1 B1 C1 122.16(19)
O2 B1 O1 117.69(18)
O2 B1 C1 120.16(18)

loop_
_geom_bond_atom_site_label_1
_geom_bond_atom_site_label_2
_geom_bond_distance
O5 H5 0.8400
O5 B2 1.368(3)
O6 H6 0.8400
O6 B2 1.368(3)
O4 C7 1.379(2)
O4 H4 0.88(3)
O1 H1 0.8400
O1 B1 1.369(3)
O3 C4 1.379(2)
O3 H3 0.85(3)
C9 H9 0.9500
C9 C8 1.388(3)
C9 C10 1.401(3)
C8 H8 0.9500
C8 C7 1.390(3)
C2 H2 0.9500
C2 C3 1.386(3)
C2 C1 1.402(3)
C7 C12 1.390(3)
C3 H3A 0.9500
C3 C4 1.387(3)
C5 H5A 0.9500
C5 C4 1.387(3)
C5 C6 1.385(3)
O2 H2A 0.8400
O2 B1 1.366(3)
C10 C11 1.402(3)
C10 B2 1.563(3)
C1 C6 1.399(3)
C1 B1 1.566(3)
C11 H11 0.9500
C11 C12 1.389(3)
C12 H12 0.9500
C6 H6A 0.9500

loop_
_geom_hbond_atom_site_label_D
_geom_hbond_atom_site_label_H
_geom_hbond_atom_site_label_A
_geom_hbond_distance_DH
_geom_hbond_distance_HA
_geom_hbond_distance_DA
_geom_hbond_angle_DHA
_geom_hbond_site_symmetry_A
_geom_hbond_publ_flag
O5 H5 O6 0.84 2.10 2.781(2) 137.4 1_565 yes
O6 H6 O1 0.84 1.92 2.746(2) 165.3 4_465 yes
O1 H1 O2 0.84 2.13 2.784(2) 134.0 1_565 yes
O2 H2A O5 0.84 1.93 2.757(2) 165.8 4_666 yes
O3 H3 O4 0.85(3) 1.99(3) 2.836(2) 174(3) . yes
O4 H4 O3 0.88(3) 1.93(3) 2.815(2) 177(3) 1_545 yes

loop_
_geom_torsion_atom_site_label_1
_geom_torsion_atom_site_label_2
_geom_torsion_atom_site_label_3
_geom_torsion_atom_site_label_4
_geom_torsion
C9 C10 B2 O5 -157.46(19)
C9 C10 B2 O6 24.9(3)
C2 C1 B1 O1 -158.25(19)
C2 C1 B1 O2 21.7(3)
C11 C10 B2 O5 23.2(3)
C11 C10 B2 O6 -154.44(19)
C6 C1 B1 O1 21.8(3)
C6 C1 B1 O2 -158.32(19)
